data_1519105
loop_
_publ_author_name
'Junghwan Do'
'Li-Min Zheng'
'Ranko P. Bontchev'
'Allan J. Jacobson'

_publ_section_title
;
 Synthesis, structure and magnetic properties of
 (NH4)2(C3H12N3)8[V2P2BO12]6.15H2O
;
_journal_name_full 'Solid State Sciences'
_journal_page_first 343
_journal_page_last 351
_journal_volume 2
_journal_year 2000
_chemical_formula_sum 'C24 H134 B6 N26 O87 P12 V12'
_chemical_formula_weight 3227.29
_space_group_IT_number 7
_symmetry_cell_setting monoclinic
_symmetry_Int_Tables_number 7
_symmetry_space_group_name_Hall 'P -2yac'
_symmetry_space_group_name_H-M 'P 1 n 1'
_cell_angle_alpha 90
_cell_angle_beta 102.147(1)
_cell_angle_gamma 90
_cell_formula_units_Z 2
_cell_length_a 13.8684(8)
_cell_length_b 17.492(1)
_cell_length_c 22.500(1)
_cell_volume 5336.0(5)
_diffrn_ambient_temperature 293
_diffrn_radiation_probe x-ray
_diffrn_radiation_type MoK\a
_diffrn_radiation_wavelength 0.71073
_exptl_absorpt_coefficient_mu 1.308
_exptl_crystal_density_diffrn 1.918
_exptl_crystal_F_000 3100
_refine_ls_goodness_of_fit_ref 1.045
_refine_ls_number_parameters 1163
_refine_ls_number_reflns 11144
_refine_ls_R_factor_gt 0.0468
_refine_ls_wR_factor_gt 0.1320
_cod_data_source_file SSS-2000-2-343-351.cif
_cod_data_source_block V2P2BO12
_cod_original_sg_symbol_H-M 'P n'
_cod_database_code 1519105

loop_
_symmetry_equiv_pos_site_id
_symmetry_equiv_pos_as_xyz
1 x,y,z
2 1/2+x,-y,1/2+z

loop_
_atom_site_label
_atom_site_type_symbol
_atom_site_thermal_displace_type
_atom_site_fract_x
_atom_site_fract_y
_atom_site_fract_z
_atom_site_occupancy
_atom_site_U_iso_or_equiv
_atom_site_calc_flag
_atom_site_refinement_flags
_atom_site_disorder_assembly
_atom_site_disorder_group
V1 V Uiso 0.11900(10) 0.65610(10) 0.33950(10) 1.000 0.0150(10) . . . .
V2 V Uiso 0.41330(10) 0.88890(10) 0.05690(10) 1.000 0.0140(10) . . . .
V3 V Uiso 0.09720(10) 0.92810(10) 0.36850(10) 1.000 0.0150(10) . . . .
V4 V Uiso 0.25900(10) 0.98960(10) 0.21070(10) 1.000 0.0160(10) . . . .
V5 V Uiso 0.44210(10) 1.06310(10) 0.28750(10) 1.000 0.0180(10) . . . .
V6 V Uiso 0.22950(10) 0.45690(10) 0.22810(10) 1.000 0.0160(10) . . . .
V7 V Uiso 0.36440(10) 0.63040(10) 0.10480(10) 1.000 0.0160(10) . . . .
V8 V Uiso 0.41080(10) 0.52980(10) 0.30510(10) 1.000 0.0170(10) . . . .
V9 V Uiso 0.55810(10) 0.86170(10) 0.17650(10) 1.000 0.0170(10) . . . .
V10 V Uiso 0.58190(10) 0.59080(10) 0.15010(10) 1.000 0.0200(10) . . . .
V11 V Uiso 0.31500(10) 0.89240(10) 0.41500(10) 1.000 0.0170(10) . . . .
V12 V Uiso 0.26160(10) 0.62950(10) 0.46100(10) 1.000 0.0170(10) . . . .
P1 P Uiso -0.0287(2) 0.78110(10) 0.37060(10) 1.000 0.0140(10) . . . .
P2 P Uiso 0.0547(2) 0.48290(10) 0.29560(10) 1.000 0.0150(10) . . . .
P3 P Uiso 0.2731(2) 1.02230(10) 0.07200(10) 1.000 0.0140(10) . . . .
P4 P Uiso 0.2563(2) 0.46410(10) 0.09220(10) 1.000 0.0160(10) . . . .
P5 P Uiso 0.3084(2) 0.78560(10) 0.52850(10) 1.000 0.0140(10) . . . .
P6 P Uiso 0.6193(2) 1.03260(10) 0.22250(10) 1.000 0.0180(10) . . . .
P7 P Uiso 0.3673(2) 0.73270(10) -0.01110(10) 1.000 0.0160(10) . . . .
P8 P Uiso 0.0817(2) 1.05330(10) 0.26670(10) 1.000 0.0190(10) . . . .
P9 P Uiso 0.4012(2) 0.49490(10) 0.44480(10) 1.000 0.0150(10) . . . .
P10 P Uiso 0.5923(2) 0.46720(10) 0.25130(10) 1.000 0.0190(10) . . . .
P11 P Uiso 0.4195(2) 1.05840(10) 0.42480(10) 1.000 0.0190(10) . . . .
P12 P Uiso 0.7072(2) 0.73800(10) 0.14330(10) 1.000 0.0200(10) . . . .
O1 O Uiso -0.0070(5) 0.7074(3) 0.3381(3) 1.000 0.0210(10) . . . .
O2 O Uiso 0.0366(5) 0.5695(3) 0.3033(3) 1.000 0.0200(10) . . . .
O3 O Uiso 0.1778(5) 0.7082(3) 0.4154(3) 1.000 0.0170(10) . . . .
OW3 O Uiso 0.1876(5) 0.5830(3) 0.1980(2) 1.000 0.0230(10) . . . .
O4 O Uiso 0.2157(5) 0.5819(3) 0.3813(2) 1.000 0.0150(10) . . . .
O5 O Uiso 0.5006(5) 0.8094(3) 0.1003(3) 1.000 0.0170(10) . . . .
O6 O Uiso 0.3301(5) 0.8089(3) 0.0095(3) 1.000 0.0190(10) . . . .
O7 O Uiso 0.4569(5) 0.9351(3) 0.1383(2) 1.000 0.0140(10) . . . .
O8 O Uiso 0.2861(5) 0.9421(3) 0.0464(3) 1.000 0.0190(10) . . . .
O9 O Uiso 0.2283(5) 0.9668(3) 0.3644(2) 1.000 0.0160(10) . . . .
O10 O Uiso 0.1840(5) 0.8461(3) 0.4080(3) 1.000 0.0170(10) . . . .
O11 O Uiso 0.0384(5) 0.9828(3) 0.2932(3) 1.000 0.0220(10) . . . .
O12 O Uiso -0.0055(5) 0.8516(3) 0.3351(3) 1.000 0.0190(10) . . . .
O13 O Uiso 0.1282(5) 1.0295(4) 0.2137(3) 1.000 0.025(2) . . . .
O14 O Uiso 0.3941(5) 1.0188(3) 0.2065(3) 1.000 0.0170(10) . . . .
O15 O Uiso 0.2136(5) 1.0165(3) 0.1234(3) 1.000 0.0190(10) . . . .
O16 O Uiso 0.3098(5) 1.0287(3) 0.2923(2) 1.000 0.0160(10) . . . .
O17 O Uiso 0.5778(5) 1.0391(4) 0.2800(3) 1.000 0.029(2) . . . .
O18 O Uiso 0.4853(5) 1.0577(4) 0.3782(3) 1.000 0.027(2) . . . .
O19 O Uiso 0.3631(5) 0.4915(3) 0.2219(2) 1.000 0.0140(10) . . . .
O20 O Uiso 0.1874(5) 0.4515(3) 0.1372(3) 1.000 0.0210(10) . . . .
O21 O Uiso 0.2781(5) 0.5001(3) 0.3104(2) 1.000 0.0150(10) . . . .
O22 O Uiso 0.0912(5) 0.4681(3) 0.2371(3) 1.000 0.022(2) . . . .
O23 O Uiso 0.4496(5) 0.5538(3) 0.1533(3) 1.000 0.0160(10) . . . .
O24 O Uiso 0.4973(5) 0.6719(3) 0.1085(2) 1.000 0.0150(10) . . . .
O25 O Uiso 0.3258(5) 0.6663(3) 0.0205(3) 1.000 0.0190(10) . . . .
O26 O Uiso 0.5428(5) 0.4897(4) 0.3033(3) 1.000 0.024(2) . . . .
O27 O Uiso 0.4572(5) 0.5021(3) 0.3937(3) 1.000 0.0200(10) . . . .
O28 O Uiso 0.6444(5) 0.9483(4) 0.2127(3) 1.000 0.027(2) . . . .
O29 O Uiso 0.6866(5) 0.8112(4) 0.1757(3) 1.000 0.025(2) . . . .
O30 O Uiso 0.5215(5) 0.8220(4) 0.2310(3) 1.000 0.028(2) . . . .
O31 O Uiso 0.6367(5) 0.5367(4) 0.2269(3) 1.000 0.029(2) . . . .
O32 O Uiso 0.6855(6) 0.6686(4) 0.1811(3) 1.000 0.032(2) . . . .
O33 O Uiso 0.6202(6) 0.5435(4) 0.0992(3) 1.000 0.033(2) . . . .
O34 O Uiso 0.3533(5) 0.8515(3) 0.4986(3) 1.000 0.0200(10) . . . .
O35 O Uiso 0.4075(5) 0.9763(4) 0.4482(3) 1.000 0.028(2) . . . .
O36 O Uiso 0.3464(5) 0.7089(3) 0.5088(3) 1.000 0.022(2) . . . .
O37 O Uiso 0.3892(5) 0.5745(3) 0.4715(3) 1.000 0.0200(10) . . . .
O38 O Uiso 0.0434(5) 0.7844(3) 0.4347(2) 1.000 0.0150(10) . . . .
O39 O Uiso -0.1336(5) 0.7816(3) 0.3795(3) 1.000 0.0230(10) . . . .
O40 O Uiso 0.1388(5) 0.4590(3) 0.3518(3) 1.000 0.0160(10) . . . .
O41 O Uiso -0.0371(5) 0.4380(3) 0.2971(3) 1.000 0.026(2) . . . .
O42 O Uiso 0.3784(5) 1.0550(3) 0.1008(3) 1.000 0.0160(10) . . . .
O43 O Uiso 0.3618(5) 0.4355(3) 0.1240(2) 1.000 0.0180(10) . . . .
O44 O Uiso 0.1934(5) 0.7872(3) 0.5057(3) 1.000 0.0160(10) . . . .
O45 O Uiso 0.3306(5) 0.7942(3) 0.5970(3) 1.000 0.0220(10) . . . .
O46 O Uiso 0.5347(5) 1.0577(3) 0.1665(3) 1.000 0.0170(10) . . . .
O47 O Uiso 0.7069(5) 1.0832(4) 0.2235(3) 1.000 0.028(2) . . . .
O48 O Uiso 0.3403(5) 0.7238(4) -0.0794(3) 1.000 0.026(2) . . . .
O49 O Uiso 0.4832(5) 0.7320(3) 0.0097(2) 1.000 0.0160(10) . . . .
O50 O Uiso 0.1658(5) 1.0865(3) 0.3185(3) 1.000 0.0180(10) . . . .
O51 O Uiso 0.4489(5) 0.4393(3) 0.4931(3) 1.000 0.0200(10) . . . .
O52 O Uiso 0.2954(5) 0.4634(3) 0.4162(2) 1.000 0.0140(10) . . . .
O53 O Uiso 0.5103(5) 0.4338(3) 0.1987(3) 1.000 0.0190(10) . . . .
O54 O Uiso 0.6675(5) 0.4054(4) 0.2714(3) 1.000 0.029(2) . . . .
O55 O Uiso 0.3148(5) 1.0866(3) 0.3904(2) 1.000 0.0180(10) . . . .
O56 O Uiso 0.4577(6) 1.1137(4) 0.4761(3) 1.000 0.036(2) . . . .
O57 O Uiso 0.6357(5) 0.7336(3) 0.0790(3) 1.000 0.0180(10) . . . .
O58 O Uiso 0.8112(5) 0.7355(4) 0.1331(3) 1.000 0.031(2) . . . .
O59 O Uiso 0.4339(5) 1.1533(3) 0.2754(3) 1.000 0.026(2) . . . .
O60 O Uiso 0.0640(5) 0.9709(3) 0.4235(3) 1.000 0.0210(10) . . . .
O61 O Uiso 0.2019(5) 0.5892(4) 0.5060(3) 1.000 0.028(2) . . . .
O62 O Uiso 0.2641(5) 0.5497(3) 0.0777(3) 1.000 0.024(2) . . . .
O63 O Uiso 0.3134(5) 0.6833(3) 0.1474(3) 1.000 0.0240(10) . . . .
O64 O Uiso 0.4166(5) 0.6197(4) 0.3019(3) 1.000 0.028(2) . . . .
O65 O Uiso 0.2574(6) 0.8984(4) 0.2157(3) 1.000 0.030(2) . . . .
O66 O Uiso 0.2466(6) 0.3665(3) 0.2424(3) 1.000 0.026(2) . . . .
O67 O Uiso 0.1605(5) 0.6950(3) 0.2844(3) 1.000 0.025(2) . . . .
O68 O Uiso 0.4752(5) 0.9315(3) 0.0145(3) 1.000 0.023(2) . . . .
O69 O Uiso 0.2259(5) 1.0767(3) 0.0231(3) 1.000 0.0200(10) . . . .
O70 O Uiso 0.0050(5) 1.1138(4) 0.2471(3) 1.000 0.029(2) . . . .
O71 O Uiso 0.2242(6) 0.4181(4) 0.0346(3) 1.000 0.030(2) . . . .
O72 O Uiso 0.3741(6) 0.8429(4) 0.3743(3) 1.000 0.033(2) . . . .
B1 B Uiso 0.2547(9) 1.0420(6) 0.3406(5) 1.000 0.022(2) . . . .
B2 B Uiso 0.4398(8) 1.0143(5) 0.1546(4) 1.000 0.015(2) . . . .
B3 B Uiso 0.5287(9) 0.7374(5) 0.0764(4) 1.000 0.017(2) . . . .
B4 B Uiso 0.1521(8) 0.7811(5) 0.4394(4) 1.000 0.014(2) . . . .
B5 B Uiso 0.4197(8) 0.4808(5) 0.1749(4) 1.000 0.013(2) . . . .
B6 B Uiso 0.2323(8) 0.5036(5) 0.3631(4) 1.000 0.014(2) . . . .
N81 N Uiso 0.4127(13) 0.3495(8) 0.0162(6) 1.000 0.087(4) . . . .
C81 C Uiso 0.4526(15) 0.3990(10) -0.0246(8) 1.000 0.086(5) . . . .
C82 C Uiso 0.4473(17) 0.4838(11) -0.0091(9) 1.000 0.105(6) . . . .
C83 C Uiso -0.0025(19) 0.4616(13) 0.4524(10) 1.000 0.121(7) . . . .
N11 N Uiso 0.8087(8) 0.3691(5) 0.2112(4) 1.000 0.042(2) . . . .
N12 N Uiso 0.9951(7) 0.5057(4) 0.1134(4) 1.000 0.027(2) . . . .
C11 C Uiso 0.7741(9) 0.3968(6) 0.1458(5) 1.000 0.035(2) . . . .
C12 C Uiso 0.8345(9) 0.4645(6) 0.1335(5) 1.000 0.037(2) . . . .
C13 C Uiso 0.9344(9) 0.4380(6) 0.1237(5) 1.000 0.035(2) . . . .
N21 N Uiso 0.8637(7) 0.1403(5) 0.3124(4) 1.000 0.033(2) . . . .
N22 N Uiso 0.6760(7) -0.0021(5) 0.4063(4) 1.000 0.033(2) . . . .
C21 C Uiso 0.9012(9) 0.1015(6) 0.3715(5) 1.000 0.032(2) . . . .
C22 C Uiso 0.8366(9) 0.0361(6) 0.3829(5) 1.000 0.035(2) . . . .
C23 C Uiso 0.7386(8) 0.0635(5) 0.3945(4) 1.000 0.026(2) . . . .
N31 N Uiso 0.2976(7) 0.3130(5) 0.3621(4) 1.000 0.033(2) . . . .
N32 N Uiso 0.6537(7) 0.3289(4) 0.3769(4) 1.000 0.030(2) . . . .
C31 C Uiso 0.3915(9) 0.2714(6) 0.3756(5) 1.000 0.033(2) . . . .
C32 C Uiso 0.4733(9) 0.3166(6) 0.3575(5) 1.000 0.033(2) . . . .
C33 C Uiso 0.5705(9) 0.2739(6) 0.3705(5) 1.000 0.040(3) . . . .
N41 N Uiso 0.1270(6) 0.8093(4) 0.0299(3) 1.000 0.025(2) . . . .
N42 N Uiso -0.0237(7) 0.7938(5) 0.2103(4) 1.000 0.036(2) . . . .
C41 C Uiso 0.1372(8) 0.8262(5) 0.0954(4) 1.000 0.026(2) . . . .
C42 C Uiso 0.0514(8) 0.7942(5) 0.1186(4) 1.000 0.032(2) . . . .
C43 C Uiso 0.0488(9) 0.8303(6) 0.1803(5) 1.000 0.038(3) . . . .
N51 N Uiso 0.2561(9) 1.1736(6) 0.4973(5) 1.000 0.053(3) . . . .
N52 N Uiso 0.3437(8) 0.9583(5) 0.6297(4) 1.000 0.048(2) . . . .
C51 C Uiso 0.2124(9) 1.1009(6) 0.5142(5) 1.000 0.042(3) . . . .
C52 C Uiso 0.2889(9) 1.0706(6) 0.5701(5) 1.000 0.041(3) . . . .
C53 C Uiso 0.2641(9) 0.9909(6) 0.5847(5) 1.000 0.043(3) . . . .
N61 N Uiso 0.3860(8) 0.2078(5) 0.1556(5) 1.000 0.048(2) . . . .
N62 N Uiso 0.0313(9) 0.1913(6) 0.1458(5) 1.000 0.050(3) . . . .
C61 C Uiso 0.2882(10) 0.2504(7) 0.1430(6) 1.000 0.046(3) . . . .
C62 C Uiso 0.2124(11) 0.2060(7) 0.1675(6) 1.000 0.051(3) . . . .
C63 C Uiso 0.1128(11) 0.2468(7) 0.1541(6) 1.000 0.056(3) . . . .
N71 N Uiso -0.2583(8) 0.6688(6) 0.3114(5) 1.000 0.056(3) . . . .
N72 N Uiso -0.4361(7) 0.6767(5) 0.4854(4) 1.000 0.032(2) . . . .
C71 C Uiso -0.3588(10) 0.6835(7) 0.3316(5) 1.000 0.044(3) . . . .
C72 C Uiso -0.3443(10) 0.6863(7) 0.3998(5) 1.000 0.046(3) . . . .
C73 C Uiso -0.4426(9) 0.6804(6) 0.4175(5) 1.000 0.035(2) . . . .
OW1 O Uiso 0.0670(7) 1.1701(4) 0.0204(3) 1.000 0.045(2) . . . .
OW2 O Uiso 0.9473(7) 0.6278(4) 0.1899(3) 1.000 0.047(2) . . . .
OW4 O Uiso 0.1076(6) 0.6528(4) 0.0052(3) 1.000 0.041(2) . . . .
OW5 O Uiso 0.3453(8) 0.7638(5) 0.2615(4) 1.000 0.051(2) . . . .
OW6 O Uiso 0.0367(6) 0.8930(4) 0.5372(3) 1.000 0.040(2) . . . .
OW7 O Uiso -0.0373(8) 0.2931(5) 0.3449(4) 1.000 0.062(2) . . . .
OW8 O Uiso 0.1918(11) 0.7817(7) 0.6633(6) 1.000 0.098(4) . . . .
OW9 O Uiso 0.5077(7) 0.9753(5) 0.5826(4) 1.000 0.053(2) . . . .
OW10 O Uiso 0.3154(9) 0.3308(6) 0.5184(5) 1.000 0.071(3) . . . .
OW11 O Uiso -0.2928(6) 0.8719(4) 0.3358(3) 1.000 0.046(2) . . . .
OW12 O Uiso -0.1427(6) 0.9311(4) 0.2215(3) 1.000 0.046(2) . . . .
OW13 O Uiso 0.5299(8) 0.3034(5) 0.1342(4) 1.000 0.064(2) . . . .
OW14 O Uiso -0.1798(9) 0.5233(6) 0.3508(5) 1.000 0.082(3) . . . .
OW15 O Uiso 0.3548(6) 0.1841(4) -0.0035(3) 1.000 0.032(2) . . . .
OW16 O Uiso 0.1437(6) 0.2201(4) 0.3810(3) 1.000 0.041(2) . . . .
OW17 O Uiso 0.6737(6) 0.4860(4) 0.4254(3) 1.000 0.039(2) . . . .
N82 N Uiso 0.6175(17) 0.5830(12) -0.0212(9) 1.000 0.143(7) . . . .

loop_
_geom_angle_atom_site_label_1
_geom_angle_atom_site_label_2
_geom_angle_atom_site_label_3
_geom_angle
_geom_angle_site_symmetry_1
_geom_angle_site_symmetry_2
_geom_angle_site_symmetry_3
_geom_angle_publ_flag
O1 V1 O2 84.7(3) . . . yes
O1 V1 O3 90.4(3) . . . yes
O1 V1 O4 146.1(3) . . . yes
O1 V1 O67 104.7(3) . . . yes
O2 V1 O3 145.0(3) . . . yes
O2 V1 O4 88.2(3) . . . yes
O2 V1 O67 106.0(3) . . . yes
O3 V1 O4 76.8(2) . . . yes
O3 V1 O67 108.8(3) . . . yes
O4 V1 O67 109.1(3) . . . yes
O5 V2 O6 89.8(3) . . . yes
O5 V2 O7 78.0(3) . . . yes
O5 V2 O8 147.1(3) . . . yes
O5 V2 O68 106.0(3) . . . yes
O6 V2 O7 145.0(3) . . . yes
O6 V2 O8 82.1(3) . . . yes
O6 V2 O68 109.5(3) . . . yes
O7 V2 O8 90.6(3) . . . yes
O7 V2 O68 105.4(3) . . . yes
O8 V2 O68 106.8(3) . . . yes
O9 V3 O10 77.7(3) . . . yes
O9 V3 O11 90.7(3) . . . yes
O9 V3 O12 144.5(3) . . . yes
O9 V3 O60 107.2(3) . . . yes
O10 V3 O11 148.2(3) . . . yes
O10 V3 O12 90.1(3) . . . yes
O10 V3 O60 104.0(3) . . . yes
O11 V3 O12 82.4(3) . . . yes
O11 V3 O60 107.8(3) . . . yes
O12 V3 O60 108.0(3) . . . yes
O13 V4 O14 144.0(3) . . . yes
O13 V4 O15 81.2(3) . . . yes
O13 V4 O16 89.8(3) . . . yes
O13 V4 O65 109.1(4) . . . yes
O14 V4 O15 89.9(3) . . . yes
O14 V4 O16 78.1(3) . . . yes
O14 V4 O65 106.9(4) . . . yes
O15 V4 O16 145.6(2) . . . yes
O15 V4 O65 107.4(3) . . . yes
O16 V4 O65 107.0(3) . . . yes
O14 V5 O16 77.9(3) . . . yes
O14 V5 O17 88.8(3) . . . yes
O14 V5 O18 153.7(3) . . . yes
O14 V5 O59 103.5(3) . . . yes
O16 V5 O17 149.7(3) . . . yes
O16 V5 O18 90.7(3) . . . yes
O16 V5 O59 106.2(3) . . . yes
O17 V5 O18 89.5(3) . . . yes
O17 V5 O59 103.3(3) . . . yes
O18 V5 O59 102.4(3) . . . yes
OW3 V6 O19 82.6(2) . . . yes
OW3 V6 O20 75.4(2) . . . yes
OW3 V6 O21 85.8(2) . . . yes
OW3 V6 O22 75.5(2) . . . yes
OW3 V6 O66 172.8(3) . . . yes
O19 V6 O20 91.1(2) . . . yes
O19 V6 O21 79.1(2) . . . yes
O19 V6 O22 156.5(2) . . . yes
O19 V6 O66 102.2(3) . . . yes
O20 V6 O21 159.8(2) . . . yes
O20 V6 O22 91.6(3) . . . yes
O20 V6 O66 98.9(3) . . . yes
O21 V6 O22 90.8(3) . . . yes
O21 V6 O66 100.4(3) . . . yes
O22 V6 O66 100.4(3) . . . yes
O23 V7 O24 77.2(3) . . . yes
O23 V7 O25 140.1(3) . . . yes
O23 V7 O62 89.2(3) . . . yes
O23 V7 O63 110.6(3) . . . yes
O24 V7 O25 89.2(3) . . . yes
O24 V7 O62 149.9(3) . . . yes
O24 V7 O63 106.8(3) . . . yes
O25 V7 O62 84.2(3) . . . yes
O25 V7 O63 109.2(3) . . . yes
O62 V7 O63 103.0(3) . . . yes
O19 V8 O21 80.4(2) . . . yes
O19 V8 O26 89.3(3) . . . yes
O19 V8 O27 146.2(2) . . . yes
O19 V8 O64 107.8(3) . . . yes
O21 V8 O26 143.5(3) . . . yes
O21 V8 O27 89.1(3) . . . yes
O21 V8 O64 109.2(3) . . . yes
O26 V8 O27 80.2(3) . . . yes
O26 V8 O64 107.3(3) . . . yes
O27 V8 O64 106.0(3) . . . yes
O5 V9 O7 78.5(2) . . . yes
O5 V9 O28 144.2(3) . . . yes
O5 V9 O29 89.2(3) . . . yes
O5 V9 O30 109.6(3) . . . yes
O7 V9 O28 89.7(3) . . . yes
O7 V9 O29 147.7(3) . . . yes
O7 V9 O30 108.1(3) . . . yes
O28 V9 O29 83.1(3) . . . yes
O28 V9 O30 106.2(3) . . . yes
O29 V9 O30 104.2(3) . . . yes
O23 V10 O24 77.6(3) . . . yes
O23 V10 O31 90.0(3) . . . yes
O23 V10 O32 145.4(3) . . . yes
O23 V10 O33 108.1(4) . . . yes
O24 V10 O31 148.2(3) . . . yes
O24 V10 O32 89.3(3) . . . yes
O24 V10 O33 106.9(3) . . . yes
O31 V10 O32 84.5(3) . . . yes
O31 V10 O33 104.8(3) . . . yes
O32 V10 O33 106.3(4) . . . yes
O9 V11 O10 77.5(3) . . . yes
O9 V11 O34 143.1(3) . . . yes
O9 V11 O35 89.8(3) . . . yes
O9 V11 O72 110.5(3) . . . yes
O10 V11 O34 89.2(3) . . . yes
O10 V11 O35 147.9(3) . . . yes
O10 V11 O72 107.9(3) . . . yes
O34 V11 O35 83.5(3) . . . yes
O34 V11 O72 106.3(3) . . . yes
O35 V11 O72 104.2(4) . . . yes
O3 V12 O4 77.0(3) . . . yes
O3 V12 O36 90.6(3) . . . yes
O3 V12 O37 145.4(3) . . . yes
O3 V12 O61 108.3(3) . . . yes
O4 V12 O36 146.7(3) . . . yes
O4 V12 O37 90.7(3) . . . yes
O4 V12 O61 106.3(3) . . . yes
O36 V12 O37 82.1(3) . . . yes
O36 V12 O61 107.0(3) . . . yes
O37 V12 O61 106.2(3) . . . yes
O1 P1 O12 109.9(4) . . . yes
O1 P1 O38 108.4(3) . . . yes
O1 P1 O39 110.9(4) . . . yes
O12 P1 O38 106.5(3) . . . yes
O12 P1 O39 112.1(4) . . . yes
O38 P1 O39 108.8(4) . . . yes
O2 P2 O22 110.6(3) . . . yes
O2 P2 O40 106.1(3) . . . yes
O2 P2 O41 110.5(4) . . . yes
O22 P2 O40 108.7(4) . . . yes
O22 P2 O41 111.5(4) . . . yes
O40 P2 O41 109.2(4) . . . yes
O8 P3 O15 109.9(3) . . . yes
O8 P3 O42 108.2(4) . . . yes
O8 P3 O69 111.8(4) . . . yes
O15 P3 O42 107.9(4) . . . yes
O15 P3 O69 111.6(4) . . . yes
O42 P3 O69 107.2(3) . . . yes
O20 P4 O43 107.5(3) . . . yes
O20 P4 O62 110.9(3) . . . yes
O20 P4 O71 112.0(4) . . . yes
O43 P4 O62 107.8(4) . . . yes
O43 P4 O71 107.4(4) . . . yes
O62 P4 O71 110.9(4) . . . yes
O34 P5 O36 109.5(4) . . . yes
O34 P5 O44 108.8(4) . . . yes
O34 P5 O45 111.0(4) . . . yes
O36 P5 O44 107.9(3) . . . yes
O36 P5 O45 111.8(3) . . . yes
O44 P5 O45 107.8(4) . . . yes
O17 P6 O28 109.2(4) . . . yes
O17 P6 O46 107.7(4) . . . yes
O17 P6 O47 113.1(4) . . . yes
O28 P6 O46 107.6(3) . . . yes
O28 P6 O47 111.1(4) . . . yes
O46 P6 O47 108.0(4) . . . yes
O6 P7 O25 109.5(4) . . . yes
O6 P7 O48 111.7(4) . . . yes
O6 P7 O49 107.7(3) . . . yes
O25 P7 O48 110.9(4) . . . yes
O25 P7 O49 108.3(3) . . . yes
O48 P7 O49 108.7(4) . . . yes
O11 P8 O13 110.2(4) . . . yes
O11 P8 O50 107.2(4) . . . yes
O11 P8 O70 111.6(4) . . . yes
O13 P8 O50 108.0(4) . . . yes
O13 P8 O70 110.6(4) . . . yes
O50 P8 O70 109.0(4) . . . yes
O27 P9 O37 109.5(3) . . . yes
O27 P9 O51 112.5(4) . . . yes
O27 P9 O52 107.5(3) . . . yes
O37 P9 O51 111.7(4) . . . yes
O37 P9 O52 108.0(4) . . . yes
O51 P9 O52 107.4(3) . . . yes
O26 P10 O31 110.7(4) . . . yes
O26 P10 O53 107.6(4) . . . yes
O26 P10 O54 110.5(4) . . . yes
O31 P10 O53 108.1(4) . . . yes
O31 P10 O54 112.1(4) . . . yes
O53 P10 O54 107.8(4) . . . yes
O18 P11 O35 110.4(4) . . . yes
O18 P11 O55 106.7(3) . . . yes
O18 P11 O56 111.4(4) . . . yes
O35 P11 O55 107.7(4) . . . yes
O35 P11 O56 112.2(4) . . . yes
O55 P11 O56 108.3(4) . . . yes
O29 P12 O32 108.5(4) . . . yes
O29 P12 O57 109.5(4) . . . yes
O29 P12 O58 112.2(4) . . . yes
O32 P12 O57 108.0(4) . . . yes
O32 P12 O58 111.3(4) . . . yes
O57 P12 O58 107.2(4) . . . yes
V1 O1 P1 129.6(4) . . . yes
V1 O2 P2 134.8(4) . . . yes
V1 O3 V12 102.9(3) . . . yes
V1 O3 B4 129.9(6) . . . yes
V12 O3 B4 126.0(5) . . . yes
V1 O4 V12 102.5(3) . . . yes
V1 O4 B6 128.2(5) . . . yes
V12 O4 B6 128.0(5) . . . yes
V2 O5 V9 101.5(3) . . . yes
V2 O5 B3 127.9(6) . . . yes
V9 O5 B3 129.5(6) . . . yes
V2 O6 P7 125.6(4) . . . yes
V2 O7 V9 100.9(3) . . . yes
V2 O7 B2 125.8(5) . . . yes
V9 O7 B2 130.4(5) . . . yes
V2 O8 P3 124.0(4) . . . yes
V3 O9 V11 101.8(3) . . . yes
V3 O9 B1 128.3(6) . . . yes
V11 O9 B1 128.6(6) . . . yes
V3 O10 V11 101.8(3) . . . yes
V3 O10 B4 124.8(6) . . . yes
V11 O10 B4 130.8(6) . . . yes
V3 O11 P8 126.6(4) . . . yes
V3 O12 P1 123.8(4) . . . yes
V4 O13 P8 132.1(4) . . . yes
V4 O14 V5 101.5(3) . . . yes
V4 O14 B2 127.6(6) . . . yes
V5 O14 B2 130.7(6) . . . yes
V4 O15 P3 129.9(4) . . . yes
V4 O16 V5 102.3(3) . . . yes
V4 O16 B1 127.6(6) . . . yes
V5 O16 B1 129.1(6) . . . yes
V5 O17 P6 128.7(4) . . . yes
V5 O18 P11 127.2(4) . . . yes
V6 O19 V8 99.7(3) . . . yes
V6 O19 B5 131.8(5) . . . yes
V8 O19 B5 127.6(6) . . . yes
V6 O20 P4 124.9(4) . . . yes
V6 O21 V8 100.7(3) . . . yes
V6 O21 B6 130.9(6) . . . yes
V8 O21 B6 128.3(5) . . . yes
V6 O22 P2 127.5(4) . . . yes
V7 O23 V10 102.3(3) . . . yes
V7 O23 B5 127.2(6) . . . yes
V10 O23 B5 129.5(6) . . . yes
V7 O24 V10 102.5(3) . . . yes
V7 O24 B3 129.8(6) . . . yes
V10 O24 B3 126.4(6) . . . yes
V7 O25 P7 129.6(4) . . . yes
V8 O26 P10 132.6(4) . . . yes
V8 O27 P9 131.1(4) . . . yes
V9 O28 P6 130.6(4) . . . yes
V9 O29 P12 129.2(4) . . . yes
V10 O31 P10 126.1(4) . . . yes
V10 O32 P12 123.5(4) . . . yes
V11 O34 P5 129.6(4) . . . yes
V11 O35 P11 131.5(4) . . . yes
V12 O36 P5 124.5(4) . . . yes
V12 O37 P9 124.0(4) . . . yes
P1 O38 B4 120.1(5) . . . yes
P2 O40 B6 117.8(5) . . . yes
P3 O42 B2 118.6(5) . . . yes
P4 O43 B5 118.9(5) . . . yes
P5 O44 B4 118.5(6) . . . yes
P6 O46 B2 118.5(5) . . . yes
P7 O49 B3 118.9(6) . . . yes
P8 O50 B1 119.9(6) . . . yes
P9 O52 B6 120.0(5) . . . yes
P10 O53 B5 118.9(5) . . . yes
P11 O55 B1 121.6(6) . . . yes
P12 O57 B3 117.9(6) . . . yes
V7 O62 P4 134.6(4) . . . yes
N81 C81 C82 113.0(16) . . . yes
C81 C82 C83 114.9(17) . . 2_564 no
N11 C11 C12 110.6(9) . . . yes
C11 C12 C13 110.2(9) . . . no
N12 C13 C12 109.9(9) . . . yes
N21 C21 C22 113.0(9) . . . yes
C21 C22 C23 112.1(9) . . . no
N22 C23 C22 111.3(8) . . . yes
N31 C31 C32 111.7(9) . . . yes
C31 C32 C33 112.3(9) . . . no
N32 C33 C32 109.9(8) . . . yes
O9 B1 O50 109.9(9) . . . yes
O9 B1 O55 109.6(7) . . . yes
O16 B1 O50 111.5(8) . . . yes
O16 B1 O55 110.3(9) . . . yes
O9 B1 O16 109.3(7) . . . yes
O50 B1 O55 106.3(8) . . . yes
O7 B2 O42 109.9(6) . . . yes
O7 B2 O46 110.0(8) . . . yes
O14 B2 O46 110.3(7) . . . yes
O42 B2 O46 103.4(6) . . . yes
O14 B2 O42 110.8(8) . . . yes
O7 B2 O14 112.1(7) . . . yes
O24 B3 O57 110.2(7) . . . yes
O49 B3 O57 104.1(7) . . . yes
O5 B3 O24 111.3(8) . . . yes
O5 B3 O49 109.6(7) . . . yes
O5 B3 O57 111.7(7) . . . yes
O24 B3 O49 109.7(7) . . . yes
O3 B4 O38 109.3(7) . . . yes
O3 B4 O44 111.2(7) . . . yes
O3 B4 O10 112.4(7) . . . yes
O38 B4 O44 103.8(7) . . . yes
O10 B4 O38 110.0(7) . . . yes
O10 B4 O44 109.8(7) . . . yes
O19 B5 O23 111.4(7) . . . yes
O19 B5 O43 110.1(8) . . . yes
O19 B5 O53 110.5(7) . . . yes
O23 B5 O43 110.9(6) . . . yes
O23 B5 O53 108.8(8) . . . yes
O43 B5 O53 105.0(6) . . . yes
O4 B6 O52 108.4(6) . . . yes
O40 B6 O52 103.4(6) . . . yes
O21 B6 O40 110.6(7) . . . yes
O21 B6 O52 110.3(8) . . . yes
O4 B6 O21 112.8(7) . . . yes
O4 B6 O40 110.9(8) . . . yes
N41 C41 C42 110.8(8) . . . yes
C41 C42 C43 109.4(8) . . . no
N42 C43 C42 112.7(9) . . . yes
N51 C51 C52 104.6(9) . . . yes
C51 C52 C53 110.3(9) . . . no
N52 C53 C52 110.2(10) . . . yes
N61 C61 C62 110.1(10) . . . yes
C61 C62 C63 111.1(11) . . . no
N62 C63 C62 110.8(10) . . . yes
N71 C71 C72 111.3(10) . . . yes
C71 C72 C73 109.5(11) . . . no
N72 C73 C72 114.0(10) . . . yes

loop_
_geom_bond_atom_site_label_1
_geom_bond_atom_site_label_2
_geom_bond_distance
_geom_bond_site_symmetry_1
_geom_bond_site_symmetry_2
_geom_bond_publ_flag
V1 O1 1.959(7) . . yes
V1 O2 1.968(6) . . yes
V1 O3 1.956(7) . . yes
V1 O4 1.959(6) . . yes
V1 O67 1.622(7) . . yes
V2 O5 1.964(6) . . yes
V2 O6 1.977(6) . . yes
V2 O7 1.977(5) . . yes
V2 O8 1.964(7) . . yes
V2 O68 1.596(7) . . yes
V3 O9 1.960(7) . . yes
V3 O10 1.961(6) . . yes
V3 O11 1.967(7) . . yes
V3 O12 1.983(6) . . yes
V3 O60 1.595(7) . . yes
V4 O13 1.958(7) . . yes
V4 O14 1.963(7) . . yes
V4 O15 1.989(7) . . yes
V4 O16 1.947(5) . . yes
V4 O65 1.600(7) . . yes
V5 O14 1.963(7) . . yes
V5 O16 1.955(7) . . yes
V5 O17 1.970(7) . . yes
V5 O18 2.005(7) . . yes
V5 O59 1.601(6) . . yes
V6 OW3 2.344(6) . . yes
V6 O19 1.982(7) . . yes
V6 O20 2.008(7) . . yes
V6 O21 1.982(5) . . yes
V6 O22 1.980(7) . . yes
V6 O66 1.621(6) . . yes
V7 O23 1.960(6) . . yes
V7 O24 1.966(7) . . yes
V7 O25 1.963(7) . . yes
V7 O62 1.986(6) . . yes
V7 O63 1.600(7) . . yes
V8 O19 1.967(5) . . yes
V8 O21 1.940(7) . . yes
V8 O26 1.969(7) . . yes
V8 O27 2.021(7) . . yes
V8 O64 1.577(7) . . yes
V9 O5 1.959(7) . . yes
V9 O7 1.962(6) . . yes
V9 O28 1.995(7) . . yes
V9 O29 1.993(7) . . yes
V9 O30 1.583(7) . . yes
V10 O23 1.961(7) . . yes
V10 O24 1.950(6) . . yes
V10 O31 1.977(7) . . yes
V10 O32 1.995(8) . . yes
V10 O33 1.592(7) . . yes
V11 O9 1.965(6) . . yes
V11 O10 1.965(7) . . yes
V11 O34 1.978(7) . . yes
V11 O35 1.989(7) . . yes
V11 O72 1.605(8) . . yes
V12 O3 1.949(6) . . yes
V12 O4 1.958(5) . . yes
V12 O36 1.984(6) . . yes
V12 O37 1.984(7) . . yes
V12 O61 1.600(7) . . yes
P1 O1 1.543(6) . . yes
P1 O12 1.540(6) . . yes
P1 O38 1.574(6) . . yes
P1 O39 1.510(8) . . yes
P2 O2 1.551(6) . . yes
P2 O22 1.529(7) . . yes
P2 O40 1.585(7) . . yes
P2 O41 1.502(7) . . yes
P3 O8 1.541(6) . . yes
P3 O15 1.559(7) . . yes
P3 O42 1.575(7) . . yes
P3 O69 1.497(6) . . yes
P4 O20 1.547(7) . . yes
P4 O43 1.569(7) . . yes
P4 O62 1.541(6) . . yes
P4 O71 1.511(7) . . yes
P5 O34 1.532(6) . . yes
P5 O36 1.540(6) . . yes
P5 O44 1.570(8) . . yes
P5 O45 1.514(7) . . yes
P6 O17 1.527(7) . . yes
P6 O28 1.542(7) . . yes
P6 O46 1.592(7) . . yes
P6 O47 1.499(7) . . yes
P7 O6 1.536(6) . . yes
P7 O25 1.536(6) . . yes
P7 O48 1.511(7) . . yes
P7 O49 1.577(7) . . yes
P8 O11 1.545(6) . . yes
P8 O13 1.528(7) . . yes
P8 O50 1.576(7) . . yes
P8 O70 1.500(7) . . yes
P9 O27 1.522(7) . . yes
P9 O37 1.539(6) . . yes
P9 O51 1.504(6) . . yes
P9 O52 1.573(7) . . yes
P10 O26 1.527(7) . . yes
P10 O31 1.517(7) . . yes
P10 O53 1.571(7) . . yes
P10 O54 1.504(7) . . yes
P11 O18 1.528(7) . . yes
P11 O35 1.551(7) . . yes
P11 O55 1.574(7) . . yes
P11 O56 1.514(7) . . yes
P12 O29 1.530(7) . . yes
P12 O32 1.548(7) . . yes
P12 O57 1.574(7) . . yes
P12 O58 1.508(8) . . yes
O3 B4 1.458(11) . . yes
O4 B6 1.462(10) . . yes
O5 B3 1.454(11) . . yes
O7 B2 1.465(10) . . yes
O9 B1 1.495(12) . . yes
O10 B4 1.456(11) . . yes
O14 B2 1.443(12) . . yes
O16 B1 1.473(13) . . yes
O19 B5 1.456(12) . . yes
O21 B6 1.460(11) . . yes
O23 B5 1.457(11) . . yes
O24 B3 1.468(11) . . yes
O38 B4 1.490(13) . . yes
O40 B6 1.489(12) . . yes
O42 B2 1.505(11) . . yes
O43 B5 1.482(11) . . yes
O44 B4 1.485(11) . . yes
O46 B2 1.494(12) . . yes
O49 B3 1.504(10) . . yes
O50 B1 1.454(14) . . yes
O52 B6 1.499(11) . . yes
O53 B5 1.503(12) . . yes
O55 B1 1.472(12) . . yes
O57 B3 1.474(14) . . yes
N81 C81 1.45(2) . . yes
N11 C11 1.528(14) . . yes
N12 C13 1.499(14) . . yes
N21 C21 1.486(14) . . yes
N22 C23 1.496(13) . . yes
N31 C31 1.467(15) . . yes
N32 C33 1.486(15) . . yes
N41 C41 1.480(11) . . yes
N42 C43 1.470(15) . . yes
N51 C51 1.492(16) . . yes
N52 C53 1.449(15) . . yes
C81 C82 1.53(3) . . no
C82 C83 1.55(3) . 2_564 no
C11 C12 1.509(16) . . no
C12 C13 1.520(18) . . no
N61 C61 1.521(17) . . yes
N62 C63 1.472(18) . . yes
C21 C22 1.508(16) . . no
C22 C23 1.515(17) . . no
N71 C71 1.575(18) . . yes
N72 C73 1.513(14) . . yes
C31 C32 1.507(17) . . no
C32 C33 1.515(17) . . no
C41 C42 1.504(15) . . no
C42 C43 1.532(14) . . no
C51 C52 1.558(16) . . no
C52 C53 1.489(15) . . no
C61 C62 1.50(2) . . no
C62 C63 1.53(2) . . no
C71 C72 1.506(16) . . no
C72 C73 1.502(19) . . no

loop_
_geom_torsion_atom_site_label_1
_geom_torsion_atom_site_label_2
_geom_torsion_atom_site_label_3
_geom_torsion_atom_site_label_4
_geom_torsion
_geom_torsion_site_symmetry_1
_geom_torsion_site_symmetry_2
_geom_torsion_site_symmetry_3
_geom_torsion_site_symmetry_4
_geom_torsion_publ_flag
O2 V1 O1 P1 166.0(5) . . . . no
O3 V1 O1 P1 20.7(5) . . . . no
O4 V1 O1 P1 87.2(6) . . . . no
O67 V1 O1 P1 -88.9(5) . . . . no
O1 V1 O2 P2 -162.9(6) . . . . no
O3 V1 O2 P2 -79.8(8) . . . . no
O4 V1 O2 P2 -16.1(6) . . . . no
O67 V1 O2 P2 93.3(6) . . . . no
O1 V1 O3 V12 141.4(3) . . . . no
O1 V1 O3 B4 -26.6(8) . . . . no
O2 V1 O3 V12 60.1(6) . . . . no
O2 V1 O3 B4 -107.9(8) . . . . no
O4 V1 O3 V12 -6.9(3) . . . . no
O4 V1 O3 B4 -174.8(8) . . . . no
O67 V1 O3 V12 -112.9(3) . . . . no
O67 V1 O3 B4 79.2(8) . . . . no
O1 V1 O4 V12 -63.6(6) . . . . no
O1 V1 O4 B6 103.7(8) . . . . no
O2 V1 O4 V12 -141.3(3) . . . . no
O2 V1 O4 B6 26.0(7) . . . . no
O3 V1 O4 V12 6.8(3) . . . . no
O3 V1 O4 B6 174.2(7) . . . . no
O67 V1 O4 V12 112.4(3) . . . . no
O67 V1 O4 B6 -80.2(7) . . . . no
O6 V2 O5 V9 -154.9(3) . . . . no
O6 V2 O5 B3 36.0(8) . . . . no
O7 V2 O5 V9 -7.9(3) . . . . no
O7 V2 O5 B3 -177.1(8) . . . . no
O8 V2 O5 V9 -79.9(5) . . . . no
O8 V2 O5 B3 111.0(8) . . . . no
O68 V2 O5 V9 94.8(4) . . . . no
O68 V2 O5 B3 -74.3(8) . . . . no
O5 V2 O6 P7 -34.1(5) . . . . no
O7 V2 O6 P7 -102.5(6) . . . . no
O8 V2 O6 P7 177.9(5) . . . . no
O68 V2 O6 P7 72.8(5) . . . . no
O5 V2 O7 V9 7.9(3) . . . . no
O5 V2 O7 B2 170.1(8) . . . . no
O6 V2 O7 V9 79.8(5) . . . . no
O6 V2 O7 B2 -118.0(7) . . . . no
O8 V2 O7 V9 156.8(3) . . . . no
O8 V2 O7 B2 -41.0(7) . . . . no
O68 V2 O7 V9 -95.6(3) . . . . no
O68 V2 O7 B2 66.6(8) . . . . no
O5 V2 O8 P3 102.5(6) . . . . no
O6 V2 O8 P3 179.8(5) . . . . no
O7 V2 O8 P3 34.1(5) . . . . no
O68 V2 O8 P3 -72.2(5) . . . . no
O10 V3 O9 V11 -8.4(3) . . . . no
O10 V3 O9 B1 -176.6(7) . . . . no
O11 V3 O9 V11 -158.6(3) . . . . no
O11 V3 O9 B1 33.3(7) . . . . no
O12 V3 O9 V11 -80.8(4) . . . . no
O12 V3 O9 B1 111.0(7) . . . . no
O60 V3 O9 V11 92.6(3) . . . . no
O60 V3 O9 B1 -75.6(7) . . . . no
O9 V3 O10 V11 8.4(3) . . . . no
O9 V3 O10 B4 171.7(6) . . . . no
O11 V3 O10 V11 79.3(6) . . . . no
O11 V3 O10 B4 -117.5(7) . . . . no
O12 V3 O10 V11 154.9(3) . . . . no
O12 V3 O10 B4 -41.9(6) . . . . no
O60 V3 O10 V11 -96.5(3) . . . . no
O60 V3 O10 B4 66.7(7) . . . . no
O9 V3 O11 P8 -22.7(5) . . . . no
O10 V3 O11 P8 -90.1(6) . . . . no
O12 V3 O11 P8 -167.8(5) . . . . no
O60 V3 O11 P8 85.7(5) . . . . no
O9 V3 O12 P1 107.6(5) . . . . no
O10 V3 O12 P1 39.0(5) . . . . no
O11 V3 O12 P1 -172.0(5) . . . . no
O60 V3 O12 P1 -65.8(5) . . . . no
O14 V4 O13 P8 -88.4(7) . . . . no
O15 V4 O13 P8 -165.9(6) . . . . no
O16 V4 O13 P8 -19.2(6) . . . . no
O65 V4 O13 P8 88.7(6) . . . . no
O13 V4 O14 V5 69.9(6) . . . . no
O13 V4 O14 B2 -105.1(7) . . . . no
O15 V4 O14 V5 144.6(3) . . . . no
O15 V4 O14 B2 -30.4(6) . . . . no
O16 V4 O14 V5 -2.9(2) . . . . no
O16 V4 O14 B2 -177.8(6) . . . . no
O65 V4 O14 V5 -107.2(3) . . . . no
O65 V4 O14 B2 77.8(7) . . . . no
O13 V4 O15 P3 167.2(5) . . . . no
O14 V4 O15 P3 22.2(4) . . . . no
O16 V4 O15 P3 90.7(6) . . . . no
O65 V4 O15 P3 -85.5(5) . . . . no
O13 V4 O16 V5 -143.0(3) . . . . no
O13 V4 O16 B1 26.7(7) . . . . no
O14 V4 O16 V5 2.9(2) . . . . no
O14 V4 O16 B1 172.5(7) . . . . no
O15 V4 O16 V5 -69.0(6) . . . . no
O15 V4 O16 B1 100.6(8) . . . . no
O65 V4 O16 V5 107.2(4) . . . . no
O65 V4 O16 B1 -83.2(7) . . . . no
O16 V5 O14 V4 2.9(2) . . . . no
O16 V5 O14 B2 177.6(7) . . . . no
O17 V5 O14 V4 155.5(3) . . . . no
O17 V5 O14 B2 -29.8(7) . . . . no
O18 V5 O14 V4 69.0(7) . . . . no
O18 V5 O14 B2 -116.3(8) . . . . no
O59 V5 O14 V4 -101.1(3) . . . . no
O59 V5 O14 B2 73.6(7) . . . . no
O14 V5 O16 V4 -2.9(2) . . . . no
O14 V5 O16 B1 -172.3(7) . . . . no
O17 V5 O16 V4 -68.9(6) . . . . no
O17 V5 O16 B1 121.7(8) . . . . no
O18 V5 O16 V4 -159.0(3) . . . . no
O18 V5 O16 B1 31.6(7) . . . . no
O59 V5 O16 V4 97.8(3) . . . . no
O59 V5 O16 B1 -71.6(7) . . . . no
O14 V5 O17 P6 28.0(5) . . . . no
O16 V5 O17 P6 91.3(7) . . . . no
O18 V5 O17 P6 -178.2(5) . . . . no
O59 V5 O17 P6 -75.6(6) . . . . no
O14 V5 O18 P11 -84.0(8) . . . . no
O16 V5 O18 P11 -20.6(5) . . . . no
O17 V5 O18 P11 -170.3(5) . . . . no
O59 V5 O18 P11 86.1(6) . . . . no
OW3 V6 O19 V8 89.4(2) . . . . no
OW3 V6 O19 B5 -100.6(6) . . . . no
O20 V6 O19 V8 164.6(2) . . . . no
O20 V6 O19 B5 -25.4(7) . . . . no
O21 V6 O19 V8 2.3(2) . . . . no
O21 V6 O19 B5 172.3(7) . . . . no
O22 V6 O19 V8 68.0(7) . . . . no
O22 V6 O19 B5 -122.0(8) . . . . no
O66 V6 O19 V8 -96.1(3) . . . . no
O66 V6 O19 B5 74.0(7) . . . . no
OW3 V6 O20 P4 87.9(4) . . . . no
O19 V6 O20 P4 5.8(4) . . . . no
O21 V6 O20 P4 65.8(10) . . . . no
O22 V6 O20 P4 162.5(4) . . . . no
O66 V6 O20 P4 -96.8(5) . . . . no
OW3 V6 O21 V8 -85.6(3) . . . . no
OW3 V6 O21 B6 99.1(7) . . . . no
O19 V6 O21 V8 -2.3(2) . . . . no
O19 V6 O21 B6 -177.6(7) . . . . no
O20 V6 O21 V8 -64.2(9) . . . . no
O20 V6 O21 B6 120.5(9) . . . . no
O22 V6 O21 V8 -161.0(3) . . . . no
O22 V6 O21 B6 23.7(7) . . . . no
O66 V6 O21 V8 98.3(4) . . . . no
O66 V6 O21 B6 -77.0(7) . . . . no
OW3 V6 O22 P2 -100.1(4) . . . . no
O19 V6 O22 P2 -78.2(8) . . . . no
O20 V6 O22 P2 -174.6(4) . . . . no
O21 V6 O22 P2 -14.7(4) . . . . no
O66 V6 O22 P2 86.0(5) . . . . no
O24 V7 O23 V10 -5.1(2) . . . . no
O24 V7 O23 B5 -174.2(7) . . . . no
O25 V7 O23 V10 67.7(5) . . . . no
O25 V7 O23 B5 -101.3(7) . . . . no
O62 V7 O23 V10 147.8(3) . . . . no
O62 V7 O23 B5 -21.3(7) . . . . no
O63 V7 O23 V10 -108.6(3) . . . . no
O63 V7 O23 B5 82.4(7) . . . . no
O23 V7 O24 V10 5.2(3) . . . . no
O23 V7 O24 B3 172.0(6) . . . . no
O25 V7 O24 V10 -137.0(3) . . . . no
O25 V7 O24 B3 29.8(6) . . . . no
O62 V7 O24 V10 -60.0(5) . . . . no
O62 V7 O24 B3 106.8(8) . . . . no
O63 V7 O24 V10 113.2(3) . . . . no
O63 V7 O24 B3 -80.0(6) . . . . no
O23 V7 O25 P7 -95.3(6) . . . . no
O24 V7 O25 P7 -26.5(5) . . . . no
O62 V7 O25 P7 -177.1(5) . . . . no
O63 V7 O25 P7 81.0(6) . . . . no
O23 V7 O62 P4 2.8(6) . . . . no
O24 V7 O62 P4 65.1(8) . . . . no
O25 V7 O62 P4 143.4(6) . . . . no
O63 V7 O62 P4 -108.2(6) . . . . no
O21 V8 O19 V6 -2.3(2) . . . . no
O21 V8 O19 B5 -172.9(6) . . . . no
O26 V8 O19 V6 142.5(3) . . . . no
O26 V8 O19 B5 -28.1(6) . . . . no
O27 V8 O19 V6 71.4(6) . . . . no
O27 V8 O19 B5 -99.2(7) . . . . no
O64 V8 O19 V6 -109.5(3) . . . . no
O64 V8 O19 B5 79.9(7) . . . . no
O19 V8 O21 V6 2.4(2) . . . . no
O19 V8 O21 B6 177.8(6) . . . . no
O26 V8 O21 V6 -73.2(5) . . . . no
O26 V8 O21 B6 102.3(7) . . . . no
O27 V8 O21 V6 -145.3(3) . . . . no
O27 V8 O21 B6 30.1(6) . . . . no
O64 V8 O21 V6 108.0(3) . . . . no
O64 V8 O21 B6 -76.5(7) . . . . no
O19 V8 O26 P10 19.7(6) . . . . no
O21 V8 O26 P10 92.4(7) . . . . no
O27 V8 O26 P10 167.4(6) . . . . no
O64 V8 O26 P10 -88.8(6) . . . . no
O19 V8 O27 P9 -92.9(6) . . . . no
O21 V8 O27 P9 -21.7(4) . . . . no
O26 V8 O27 P9 -166.6(5) . . . . no
O64 V8 O27 P9 88.0(5) . . . . no
O7 V9 O5 V2 8.0(3) . . . . no
O7 V9 O5 B3 176.8(8) . . . . no
O28 V9 O5 V2 -65.0(6) . . . . no
O28 V9 O5 B3 103.8(8) . . . . no
O29 V9 O5 V2 -141.9(3) . . . . no
O29 V9 O5 B3 26.9(8) . . . . no
O30 V9 O5 V2 113.3(4) . . . . no
O30 V9 O5 B3 -77.9(8) . . . . no
O5 V9 O7 V2 -7.9(3) . . . . no
O5 V9 O7 B2 -168.9(7) . . . . no
O28 V9 O7 V2 138.0(3) . . . . no
O28 V9 O7 B2 -22.9(7) . . . . no
O29 V9 O7 V2 61.6(6) . . . . no
O29 V9 O7 B2 -99.4(8) . . . . no
O30 V9 O7 V2 -115.0(3) . . . . no
O30 V9 O7 B2 84.1(8) . . . . no
O5 V9 O28 P6 87.7(7) . . . . no
O7 V9 O28 P6 18.1(5) . . . . no
O29 V9 O28 P6 166.5(6) . . . . no
O30 V9 O28 P6 -90.6(6) . . . . no
O5 V9 O29 P12 -22.4(5) . . . . no
O7 V9 O29 P12 -89.0(7) . . . . no
O28 V9 O29 P12 -167.3(6) . . . . no
O30 V9 O29 P12 87.6(6) . . . . no
O24 V10 O23 V7 5.2(2) . . . . no
O24 V10 O23 B5 173.9(7) . . . . no
O31 V10 O23 V7 155.6(3) . . . . no
O31 V10 O23 B5 -35.7(7) . . . . no
O32 V10 O23 V7 75.2(6) . . . . no
O32 V10 O23 B5 -116.1(7) . . . . no
O33 V10 O23 V7 -98.8(4) . . . . no
O33 V10 O23 B5 69.9(7) . . . . no
O23 V10 O24 V7 -5.2(3) . . . . no
O23 V10 O24 B3 -172.6(6) . . . . no
O31 V10 O24 V7 -74.4(6) . . . . no
O31 V10 O24 B3 118.2(7) . . . . no
O32 V10 O24 V7 -152.9(3) . . . . no
O32 V10 O24 B3 39.7(6) . . . . no
O33 V10 O24 V7 100.3(4) . . . . no
O33 V10 O24 B3 -67.2(6) . . . . no
O23 V10 O31 P10 25.0(5) . . . . no
O24 V10 O31 P10 90.9(7) . . . . no
O32 V10 O31 P10 170.7(5) . . . . no
O33 V10 O31 P10 -83.8(6) . . . . no
O23 V10 O32 P12 -104.2(6) . . . . no
O24 V10 O32 P12 -37.6(5) . . . . no
O31 V10 O32 P12 173.7(6) . . . . no
O33 V10 O32 P12 69.8(6) . . . . no
O10 V11 O9 V3 8.4(3) . . . . no
O10 V11 O9 B1 176.5(7) . . . . no
O34 V11 O9 V3 -63.0(5) . . . . no
O34 V11 O9 B1 105.2(8) . . . . no
O35 V11 O9 V3 -141.8(3) . . . . no
O35 V11 O9 B1 26.3(7) . . . . no
O72 V11 O9 V3 113.1(4) . . . . no
O72 V11 O9 B1 -78.9(7) . . . . no
O9 V11 O10 V3 -8.4(3) . . . . no
O9 V11 O10 B4 -170.2(7) . . . . no
O34 V11 O10 V3 136.9(3) . . . . no
O34 V11 O10 B4 -24.9(7) . . . . no
O35 V11 O10 V3 60.5(6) . . . . no
O35 V11 O10 B4 -101.3(8) . . . . no
O72 V11 O10 V3 -116.2(3) . . . . no
O72 V11 O10 B4 82.0(7) . . . . no
O9 V11 O34 P5 88.5(6) . . . . no
O10 V11 O34 P5 20.7(5) . . . . no
O35 V11 O34 P5 169.4(5) . . . . no
O72 V11 O34 P5 -87.6(6) . . . . no
O9 V11 O35 P11 -18.1(6) . . . . no
O10 V11 O35 P11 -83.8(8) . . . . no
O34 V11 O35 P11 -161.8(6) . . . . no
O72 V11 O35 P11 93.1(6) . . . . no
O4 V12 O3 V1 6.9(3) . . . . no
O4 V12 O3 B4 175.5(8) . . . . no
O36 V12 O3 V1 155.6(3) . . . . no
O36 V12 O3 B4 -35.8(7) . . . . no
O37 V12 O3 V1 78.7(5) . . . . no
O37 V12 O3 B4 -112.7(8) . . . . no
O61 V12 O3 V1 -96.3(4) . . . . no
O61 V12 O3 B4 72.3(8) . . . . no
O3 V12 O4 V1 -6.8(3) . . . . no
O3 V12 O4 B6 -174.2(8) . . . . no
O36 V12 O4 V1 -77.5(6) . . . . no
O36 V12 O4 B6 115.1(8) . . . . no
O37 V12 O4 V1 -154.2(3) . . . . no
O37 V12 O4 B6 38.4(8) . . . . no
O61 V12 O4 V1 98.7(4) . . . . no
O61 V12 O4 B6 -68.7(8) . . . . no
O3 V12 O36 P5 35.4(5) . . . . no
O4 V12 O36 P5 102.2(6) . . . . no
O37 V12 O36 P5 -178.6(5) . . . . no
O61 V12 O36 P5 -74.0(5) . . . . no
O3 V12 O37 P9 -99.1(6) . . . . no
O4 V12 O37 P9 -31.3(5) . . . . no
O36 V12 O37 P9 -178.7(5) . . . . no
O61 V12 O37 P9 75.9(5) . . . . no
O12 P1 O1 V1 80.1(6) . . . . no
O38 P1 O1 V1 -36.0(6) . . . . no
O39 P1 O1 V1 -155.4(5) . . . . no
O1 P1 O12 V3 -117.3(5) . . . . no
O38 P1 O12 V3 -0.1(6) . . . . no
O39 P1 O12 V3 118.9(5) . . . . no
O1 P1 O38 B4 56.6(6) . . . . no
O12 P1 O38 B4 -61.7(6) . . . . no
O39 P1 O38 B4 177.3(5) . . . . no
O22 P2 O2 V1 -87.4(6) . . . . no
O40 P2 O2 V1 30.4(7) . . . . no
O41 P2 O2 V1 148.6(5) . . . . no
O2 P2 O22 V6 95.9(5) . . . . no
O40 P2 O22 V6 -20.2(5) . . . . no
O41 P2 O22 V6 -140.7(4) . . . . no
O2 P2 O40 B6 -53.6(7) . . . . no
O22 P2 O40 B6 65.5(6) . . . . no
O41 P2 O40 B6 -172.7(6) . . . . no
O15 P3 O8 V2 -112.0(5) . . . . no
O42 P3 O8 V2 5.6(6) . . . . no
O69 P3 O8 V2 123.5(5) . . . . no
O8 P3 O15 V4 81.9(5) . . . . no
O42 P3 O15 V4 -35.9(5) . . . . no
O69 P3 O15 V4 -153.5(4) . . . . no
O8 P3 O42 B2 -63.6(7) . . . . no
O15 P3 O42 B2 55.2(7) . . . . no
O69 P3 O42 B2 175.6(6) . . . . no
O43 P4 O20 V6 31.7(4) . . . . no
O62 P4 O20 V6 -86.0(5) . . . . no
O71 P4 O20 V6 149.5(4) . . . . no
O20 P4 O43 B5 -71.4(6) . . . . no
O62 P4 O43 B5 48.3(7) . . . . no
O71 P4 O43 B5 167.9(6) . . . . no
O20 P4 O62 V7 102.0(6) . . . . no
O43 P4 O62 V7 -15.5(7) . . . . no
O71 P4 O62 V7 -132.8(6) . . . . no
O36 P5 O34 V11 79.6(6) . . . . no
O44 P5 O34 V11 -38.1(6) . . . . no
O45 P5 O34 V11 -156.6(4) . . . . no
O34 P5 O36 V12 -116.7(5) . . . . no
O44 P5 O36 V12 1.6(6) . . . . no
O45 P5 O36 V12 119.9(5) . . . . no
O34 P5 O44 B4 58.5(6) . . . . no
O36 P5 O44 B4 -60.2(6) . . . . no
O45 P5 O44 B4 178.9(5) . . . . no
O28 P6 O17 V5 -110.6(5) . . . . no
O46 P6 O17 V5 5.9(6) . . . . no
O47 P6 O17 V5 125.2(5) . . . . no
O17 P6 O28 V9 81.0(6) . . . . no
O46 P6 O28 V9 -35.6(6) . . . . no
O47 P6 O28 V9 -153.6(5) . . . . no
O17 P6 O46 B2 -59.1(7) . . . . no
O28 P6 O46 B2 58.5(7) . . . . no
O47 P6 O46 B2 178.5(6) . . . . no
O25 P7 O6 V2 115.0(5) . . . . no
O48 P7 O6 V2 -121.8(5) . . . . no
O49 P7 O6 V2 -2.6(5) . . . . no
O6 P7 O25 V7 -75.1(6) . . . . no
O48 P7 O25 V7 161.2(5) . . . . no
O49 P7 O25 V7 42.0(6) . . . . no
O6 P7 O49 B3 60.9(6) . . . . no
O25 P7 O49 B3 -57.4(6) . . . . no
O48 P7 O49 B3 -178.0(5) . . . . no
O13 P8 O11 V3 102.8(5) . . . . no
O50 P8 O11 V3 -14.5(6) . . . . no
O70 P8 O11 V3 -133.9(5) . . . . no
O11 P8 O13 V4 -84.7(6) . . . . no
O50 P8 O13 V4 32.2(6) . . . . no
O70 P8 O13 V4 151.5(5) . . . . no
O11 P8 O50 B1 66.1(8) . . . . no
O13 P8 O50 B1 -52.7(8) . . . . no
O70 P8 O50 B1 -173.0(7) . . . . no
O37 P9 O27 V8 -82.7(5) . . . . no
O51 P9 O27 V8 152.4(4) . . . . no
O52 P9 O27 V8 34.3(5) . . . . no
O27 P9 O37 V12 110.0(5) . . . . no
O51 P9 O37 V12 -124.7(5) . . . . no
O52 P9 O37 V12 -6.8(5) . . . . no
O27 P9 O52 B6 -54.0(6) . . . . no
O37 P9 O52 B6 64.1(6) . . . . no
O51 P9 O52 B6 -175.3(6) . . . . no
O31 P10 O26 V8 84.4(6) . . . . no
O53 P10 O26 V8 -33.4(6) . . . . no
O54 P10 O26 V8 -150.8(5) . . . . no
O26 P10 O31 V10 -104.3(5) . . . . no
O53 P10 O31 V10 13.3(6) . . . . no
O54 P10 O31 V10 131.9(5) . . . . no
O26 P10 O53 B5 54.0(7) . . . . no
O31 P10 O53 B5 -65.5(7) . . . . no
O54 P10 O53 B5 173.1(6) . . . . no
O35 P11 O18 V5 101.5(5) . . . . no
O55 P11 O18 V5 -15.2(6) . . . . no
O56 P11 O18 V5 -133.2(5) . . . . no
O18 P11 O35 V11 -84.9(6) . . . . no
O55 P11 O35 V11 31.3(6) . . . . no
O56 P11 O35 V11 150.3(5) . . . . no
O18 P11 O55 B1 64.4(7) . . . . no
O35 P11 O55 B1 -54.1(7) . . . . no
O56 P11 O55 B1 -175.7(7) . . . . no
O32 P12 O29 V9 -79.4(6) . . . . no
O57 P12 O29 V9 38.3(6) . . . . no
O58 P12 O29 V9 157.2(5) . . . . no
O29 P12 O32 V10 117.9(5) . . . . no
O57 P12 O32 V10 -0.8(6) . . . . no
O58 P12 O32 V10 -118.3(5) . . . . no
O29 P12 O57 B3 -56.3(6) . . . . no
O32 P12 O57 B3 61.7(6) . . . . no
O58 P12 O57 B3 -178.2(6) . . . . no
V1 O3 B4 O38 47.9(9) . . . . no
V1 O3 B4 O10 -74.4(10) . . . . no
V12 O3 B4 O10 120.1(7) . . . . no
V12 O3 B4 O44 -3.5(11) . . . . no
V12 O3 B4 O38 -117.5(6) . . . . no
V1 O3 B4 O44 162.0(6) . . . . no
V1 O4 B6 O52 -166.2(5) . . . . no
V1 O4 B6 O40 -53.3(9) . . . . no
V12 O4 B6 O52 -1.9(11) . . . . no
V12 O4 B6 O40 111.0(7) . . . . no
V12 O4 B6 O21 -124.4(6) . . . . no
V1 O4 B6 O21 71.4(10) . . . . no
V9 O5 B3 O49 -163.8(6) . . . . no
V2 O5 B3 O57 117.1(7) . . . . no
V9 O5 B3 O57 -49.0(10) . . . . no
V2 O5 B3 O24 -119.2(7) . . . . no
V9 O5 B3 O24 74.7(10) . . . . no
V2 O5 B3 O49 2.3(12) . . . . no
V2 O7 B2 O14 126.9(6) . . . . no
V9 O7 B2 O46 46.8(9) . . . . no
V2 O7 B2 O42 3.3(11) . . . . no
V9 O7 B2 O14 -76.3(10) . . . . no
V9 O7 B2 O42 160.1(5) . . . . no
V2 O7 B2 O46 -109.9(7) . . . . no
V11 O9 B1 O16 71.6(9) . . . . no
V3 O9 B1 O50 -0.7(11) . . . . no
V3 O9 B1 O16 -123.3(7) . . . . no
V11 O9 B1 O55 -49.3(11) . . . . no
V3 O9 B1 O55 115.8(7) . . . . no
V11 O9 B1 O50 -165.8(5) . . . . no
V11 O10 B4 O44 46.9(10) . . . . no
V11 O10 B4 O3 -77.4(9) . . . . no
V3 O10 B4 O44 -111.2(7) . . . . no
V3 O10 B4 O3 124.4(7) . . . . no
V11 O10 B4 O38 160.6(5) . . . . no
V3 O10 B4 O38 2.5(9) . . . . no
V5 O14 B2 O42 -119.9(7) . . . . no
V4 O14 B2 O7 -69.5(9) . . . . no
V4 O14 B2 O42 53.6(8) . . . . no
V5 O14 B2 O7 117.0(7) . . . . no
V4 O14 B2 O46 167.5(5) . . . . no
V5 O14 B2 O46 -6.0(10) . . . . no
V5 O16 B1 O9 -121.8(7) . . . . no
V4 O16 B1 O9 71.3(9) . . . . no
V4 O16 B1 O55 -168.1(5) . . . . no
V5 O16 B1 O55 -1.2(11) . . . . no
V5 O16 B1 O50 116.6(7) . . . . no
V4 O16 B1 O50 -50.3(10) . . . . no
V8 O19 B5 O53 52.2(8) . . . . no
V6 O19 B5 O53 -115.3(7) . . . . no
V8 O19 B5 O23 -68.9(9) . . . . no
V8 O19 B5 O43 167.7(4) . . . . no
V6 O19 B5 O23 123.6(7) . . . . no
V6 O19 B5 O43 0.2(10) . . . . no
V8 O21 B6 O40 -166.8(5) . . . . no
V6 O21 B6 O40 7.3(10) . . . . no
V6 O21 B6 O4 -117.6(7) . . . . no
V8 O21 B6 O4 68.4(9) . . . . no
V6 O21 B6 O52 121.0(7) . . . . no
V8 O21 B6 O52 -53.1(8) . . . . no
V10 O23 B5 O53 2.2(10) . . . . no
V10 O23 B5 O19 124.2(7) . . . . no
V7 O23 B5 O53 168.3(5) . . . . no
V7 O23 B5 O19 -69.7(9) . . . . no
V7 O23 B5 O43 53.2(10) . . . . no
V10 O23 B5 O43 -112.9(8) . . . . no
V10 O24 B3 O5 -123.9(7) . . . . no
V7 O24 B3 O49 -49.2(10) . . . . no
V10 O24 B3 O57 0.7(9) . . . . no
V10 O24 B3 O49 114.8(7) . . . . no
V7 O24 B3 O57 -163.3(5) . . . . no
V7 O24 B3 O5 72.2(9) . . . . no
P1 O38 B4 O10 61.5(8) . . . . no
P1 O38 B4 O3 -62.3(8) . . . . no
P1 O38 B4 O44 178.9(4) . . . . no
P2 O40 B6 O52 -177.0(5) . . . . no
P2 O40 B6 O4 67.0(8) . . . . no
P2 O40 B6 O21 -58.9(8) . . . . no
P3 O42 B2 O14 -65.3(8) . . . . no
P3 O42 B2 O46 176.5(5) . . . . no
P3 O42 B2 O7 59.1(9) . . . . no
P4 O43 B5 O53 174.1(5) . . . . no
P4 O43 B5 O19 55.2(8) . . . . no
P4 O43 B5 O23 -68.5(9) . . . . no
P5 O44 B4 O3 62.5(9) . . . . no
P5 O44 B4 O10 -62.5(8) . . . . no
P5 O44 B4 O38 179.9(4) . . . . no
P6 O46 B2 O42 178.3(5) . . . . no
P6 O46 B2 O7 -64.4(8) . . . . no
P6 O46 B2 O14 59.8(8) . . . . no
P7 O49 B3 O24 61.0(9) . . . . no
P7 O49 B3 O5 -61.4(9) . . . . no
P7 O49 B3 O57 178.9(4) . . . . no
P8 O50 B1 O55 -176.9(5) . . . . no
P8 O50 B1 O16 62.9(10) . . . . no
P8 O50 B1 O9 -58.4(9) . . . . no
P9 O52 B6 O4 -59.9(9) . . . . no
P9 O52 B6 O40 -177.6(5) . . . . no
P9 O52 B6 O21 64.2(8) . . . . no
P10 O53 B5 O19 -64.9(8) . . . . no
P10 O53 B5 O43 176.5(5) . . . . no
P10 O53 B5 O23 57.7(8) . . . . no
P11 O55 B1 O16 -56.9(9) . . . . no
P11 O55 B1 O50 -177.8(5) . . . . no
P11 O55 B1 O9 63.5(10) . . . . no
P12 O57 B3 O24 -62.6(7) . . . . no
P12 O57 B3 O49 179.8(4) . . . . no
P12 O57 B3 O5 61.7(8) . . . . no
N81 C81 C82 C83 174.7(18) . . . 2_564 no
N11 C11 C12 C13 77.6(11) . . . . no
C11 C12 C13 N12 -178.3(9) . . . . no
N21 C21 C22 C23 -69.8(11) . . . . no
C21 C22 C23 N22 -179.5(8) . . . . no
N31 C31 C32 C33 -179.3(9) . . . . no
C31 C32 C33 N32 -156.4(9) . . . . no
N41 C41 C42 C43 -164.7(8) . . . . no
C41 C42 C43 N42 -171.4(8) . . . . no
N51 C51 C52 C53 -169.3(9) . . . . no
C51 C52 C53 N52 170.4(9) . . . . no
N61 C61 C62 C63 -178.7(10) . . . . no
C61 C62 C63 N62 148.7(11) . . . . no
N71 C71 C72 C73 -165.8(9) . . . . no
C71 C72 C73 N72 175.7(9) . . . . no
